data_4327876
loop_
_publ_author_name
'KimNgan T. Hua'
'Jide Xu'
'Eliseo E. Quiroz'
'Sabrina Lopez'
'Andrew J. Ingram'
'Victoria Anne Johnson'
'Angela R. Tisch'
'Ana de Bettencourt-Dias'
'Daniel A. Straus'
'Gilles Muller'

_publ_section_title
;
 Structural and Photophysical Properties of Visible- and Near-IR-Emitting
 Tris Lanthanide(III) Complexes Formed with the Enantiomers of
 N,N'-Bis(1-phenylethyl)-2,6-pyridinedicarboxamide
;
_journal_name_full 'Inorganic Chemistry'
_journal_page_first 647
_journal_page_last 660
_journal_paper_doi 10.1021/ic202094p
_journal_volume 51
_journal_year 2012
_chemical_absolute_configuration syn
_chemical_formula_sum 'C70.88 H76.5 Cl3 Gd N9 O7.88'
_chemical_formula_weight 1444.01
_chemical_name_systematic
;
 ?
;
_space_group_IT_number 197
_symmetry_cell_setting cubic
_symmetry_space_group_name_Hall 'I 2 2 3'
_symmetry_space_group_name_H-M 'I 2 3'
_atom_sites_solution_hydrogens geom
_atom_sites_solution_primary direct
_atom_sites_solution_secondary difmap
_audit_creation_method SHELXL-97
_cell_angle_alpha 90.00
_cell_angle_beta 90.00
_cell_angle_gamma 90.00
_cell_formula_units_Z 8
_cell_length_a 25.967
_cell_length_b 25.967
_cell_length_c 25.967
_cell_measurement_reflns_used 9811
_cell_measurement_temperature 151(2)
_cell_measurement_theta_max 25.284
_cell_measurement_theta_min 2.718
_cell_volume 17509.161
_computing_cell_refinement 'Bruker APEX2 v. 2009.1'
_computing_data_collection 'Bruker APEX2 v. 2009.1'
_computing_data_reduction 'Bruker APEX2 v. 2009.1'
_computing_molecular_graphics DIAMOND
_computing_publication_material CIFTAB
_computing_structure_refinement 'SHELXL-97 (Sheldrick, 2008)'
_computing_structure_solution 'SHELXS-97 (Sheldrick, 2008)'
_diffrn_ambient_temperature 151(2)
_diffrn_detector_area_resol_mean 8.366
_diffrn_measured_fraction_theta_full 1.000
_diffrn_measured_fraction_theta_max 1.000
_diffrn_measurement_device_type 'Bruker APEX-I CCD'
_diffrn_measurement_method '\f and \w scans'
_diffrn_radiation_monochromator graphite
_diffrn_radiation_source 'fine-focus sealed tube'
_diffrn_radiation_type MoK\a
_diffrn_radiation_wavelength 0.71073
_diffrn_reflns_av_R_equivalents 0.0436
_diffrn_reflns_av_sigmaI/netI 0.0267
_diffrn_reflns_limit_h_max 30
_diffrn_reflns_limit_h_min -31
_diffrn_reflns_limit_k_max 31
_diffrn_reflns_limit_k_min -29
_diffrn_reflns_limit_l_max 31
_diffrn_reflns_limit_l_min -31
_diffrn_reflns_number 56168
_diffrn_reflns_theta_full 25.34
_diffrn_reflns_theta_max 25.34
_diffrn_reflns_theta_min 1.11
_exptl_absorpt_coefficient_mu 0.897
_exptl_absorpt_correction_T_max 0.7452
_exptl_absorpt_correction_T_min 0.6283
_exptl_absorpt_correction_type multi-scan
_exptl_absorpt_process_details SADABS
_exptl_crystal_colour colorless
_exptl_crystal_density_diffrn 1.096
_exptl_crystal_description Rhombic
_exptl_crystal_F_000 5942
_exptl_crystal_size_max 0.20
_exptl_crystal_size_mid 0.20
_exptl_crystal_size_min 0.10
_platon_squeeze_details
;
;
_refine_diff_density_max 0.742
_refine_diff_density_min -0.278
_refine_diff_density_rms 0.061
_refine_ls_abs_structure_details 'Flack H D (1983), Acta Cryst. A39, 876-881'
_refine_ls_abs_structure_Flack -0.014(8)
_refine_ls_extinction_method none
_refine_ls_goodness_of_fit_ref 1.115
_refine_ls_hydrogen_treatment constr
_refine_ls_matrix_type full
_refine_ls_number_parameters 341
_refine_ls_number_reflns 5364
_refine_ls_number_restraints 36
_refine_ls_restrained_S_all 1.113
_refine_ls_R_factor_all 0.0289
_refine_ls_R_factor_gt 0.0271
_refine_ls_shift/su_max 0.004
_refine_ls_shift/su_mean 0.000
_refine_ls_structure_factor_coef Fsqd
_refine_ls_weighting_details 'calc w=1/[\s^2^(Fo^2^)+(0.0456P)^2^+3.6318P] where P=(Fo^2^+2Fc^2^)/3'
_refine_ls_weighting_scheme calc
_refine_ls_wR_factor_gt 0.0734
_refine_ls_wR_factor_ref 0.0747
_reflns_number_gt 5079
_reflns_number_total 5364
_reflns_threshold_expression >2sigma(I)
_cod_data_source_file ic202094p_si_002_4.cif
_cod_data_source_block GdRR
_cod_original_cell_volume 17509.2
_cod_original_formula_sum 'C70.88 H76.50 Cl3 Gd N9 O7.88'
_cod_database_code 4327876

loop_
_symmetry_equiv_pos_as_xyz
'x, y, z'
'-x, -y, z'
'x, -y, -z'
'-x, y, -z'
'z, x, y'
'y, z, x'
'-z, -x, y'
'-y, z, -x'
'z, -x, -y'
'-y, -z, x'
'-z, x, -y'
'y, -z, -x'
'x+1/2, y+1/2, z+1/2'
'-x+1/2, -y+1/2, z+1/2'
'x+1/2, -y+1/2, -z+1/2'
'-x+1/2, y+1/2, -z+1/2'
'z+1/2, x+1/2, y+1/2'
'y+1/2, z+1/2, x+1/2'
'-z+1/2, -x+1/2, y+1/2'
'-y+1/2, z+1/2, -x+1/2'
'z+1/2, -x+1/2, -y+1/2'
'-y+1/2, -z+1/2, x+1/2'
'-z+1/2, x+1/2, -y+1/2'
'y+1/2, -z+1/2, -x+1/2'

loop_
_atom_site_label
_atom_site_type_symbol
_atom_site_fract_x
_atom_site_fract_y
_atom_site_fract_z
_atom_site_U_iso_or_equiv
_atom_site_adp_type
_atom_site_occupancy
_atom_site_symmetry_multiplicity
_atom_site_calc_flag
_atom_site_refinement_flags
_atom_site_disorder_assembly
_atom_site_disorder_group
C1 C 0.72305(14) 0.96068(14) 0.68983(14) 0.0491(9) Uani 1 1 d D . .
H19 H 0.6926 0.9590 0.7086 0.059 Uiso 1 1 calc R . .
C2 C 0.72088(16) 0.96191(16) 0.63673(16) 0.0582(11) Uani 1 1 d D . .
H20 H 0.6892 0.9604 0.6200 0.070 Uiso 1 1 calc R . .
C3 C 0.7657(2) 0.96541(15) 0.60847(15) 0.0602(10) Uani 1 1 d D . .
H21 H 0.7643 0.9668 0.5727 0.072 Uiso 1 1 calc R . .
C4 C 0.81233(17) 0.96688(15) 0.63351(15) 0.0563(10) Uani 1 1 d D . .
H22 H 0.8425 0.9692 0.6144 0.068 Uiso 1 1 calc R . .
C5 C 0.81502(14) 0.96490(14) 0.68658(15) 0.0480(9) Uani 1 1 d D . .
H23 H 0.8469 0.9656 0.7029 0.058 Uiso 1 1 calc R . .
C6 C 0.76973(13) 0.96185(11) 0.71581(12) 0.0362(7) Uani 1 1 d D . .
C7 C 0.77317(12) 0.96206(11) 0.77411(13) 0.0364(7) Uani 1 1 d . . .
H16 H 0.8048 0.9441 0.7842 0.044 Uiso 1 1 calc R . .
C8 C 0.77501(15) 1.01688(13) 0.79595(15) 0.0501(9) Uani 1 1 d . . .
H17A H 0.7772 1.0154 0.8328 0.075 Uiso 1 1 calc R . .
H17B H 0.7444 1.0351 0.7861 0.075 Uiso 1 1 calc R . .
H17C H 0.8046 1.0345 0.7825 0.075 Uiso 1 1 calc R . .
C9 C 0.72835(12) 0.88309(10) 0.79733(11) 0.0296(6) Uani 1 1 d . . .
C10 C 0.68104(11) 0.85489(11) 0.81417(11) 0.0287(6) Uani 1 1 d . . .
C11 C 0.63531(12) 0.87698(12) 0.83141(12) 0.0342(7) Uani 1 1 d . . .
H13 H 0.6323 0.9124 0.8358 0.041 Uiso 1 1 calc R . .
C12 C 0.59407(13) 0.84402(12) 0.84181(13) 0.0378(7) Uani 1 1 d . . .
H12 H 0.5626 0.8576 0.8523 0.045 Uiso 1 1 calc R . .
C13 C 0.59966(12) 0.79156(12) 0.83655(12) 0.0344(7) Uani 1 1 d . . .
H11 H 0.5726 0.7694 0.8442 0.041 Uiso 1 1 calc R . .
C14 C 0.64629(10) 0.77263(11) 0.81978(10) 0.0274(6) Uani 1 1 d . . .
C15 C 0.65961(11) 0.71689(11) 0.81050(11) 0.0291(6) Uani 1 1 d . . .
C16 C 0.63901(14) 0.62506(13) 0.82058(16) 0.0459(9) Uani 1 1 d . . .
H7 H 0.6727 0.6213 0.8040 0.055 Uiso 1 1 calc R A 1
C17 C 0.59802(18) 0.59847(15) 0.78671(15) 0.0581(11) Uani 1 1 d . B .
H8A H 0.5969 0.6148 0.7536 0.087 Uiso 1 1 calc R . .
H8B H 0.5649 0.6013 0.8029 0.087 Uiso 1 1 calc R . .
H8C H 0.6067 0.5628 0.7826 0.087 Uiso 1 1 calc R . .
C18A C 0.6432(6) 0.6032(13) 0.8796(8) 0.043(5) Uani 0.53(2) 1 d PD B 1
C19A C 0.5982(7) 0.5819(14) 0.9015(7) 0.054(5) Uani 0.53(2) 1 d PD B 1
H19B H 0.5673 0.5819 0.8833 0.064 Uiso 0.53(2) 1 calc PR B 1
C20A C 0.6006(7) 0.5611(6) 0.9505(6) 0.064(4) Uani 0.53(2) 1 d PD B 1
H20B H 0.5714 0.5474 0.9661 0.077 Uiso 0.53(2) 1 calc PR B 1
C21A C 0.6479(8) 0.5609(4) 0.9761(4) 0.051(4) Uani 0.53(2) 1 d PD B 1
H21B H 0.6493 0.5471 1.0091 0.061 Uiso 0.53(2) 1 calc PR B 1
C22A C 0.6912(6) 0.5799(7) 0.9554(6) 0.043(3) Uani 0.53(2) 1 d PD B 1
H22B H 0.7221 0.5794 0.9736 0.051 Uiso 0.53(2) 1 calc PR B 1
C23A C 0.6886(5) 0.6000(4) 0.9066(6) 0.044(3) Uani 0.53(2) 1 d PD B 1
H23B H 0.7187 0.6118 0.8912 0.053 Uiso 0.53(2) 1 calc PR B 1
C18B C 0.6471(6) 0.6024(12) 0.8677(9) 0.031(4) Uani 0.47(2) 1 d PD B 2
C19B C 0.6083(7) 0.5907(15) 0.9040(8) 0.057(7) Uani 0.47(2) 1 d PD B 2
H19A H 0.5737 0.5941 0.8955 0.069 Uiso 0.47(2) 1 calc PR B 2
C20B C 0.6227(8) 0.5740(8) 0.9524(7) 0.075(5) Uani 0.47(2) 1 d PD B 2
H20A H 0.5975 0.5639 0.9758 0.090 Uiso 0.47(2) 1 calc PR B 2
C21B C 0.6740(6) 0.5723(7) 0.9666(7) 0.044(4) Uani 0.47(2) 1 d PD B 2
H21A H 0.6827 0.5631 1.0001 0.052 Uiso 0.47(2) 1 calc PR B 2
C22B C 0.7113(7) 0.5835(5) 0.9329(7) 0.050(4) Uani 0.47(2) 1 d PD B 2
H22A H 0.7457 0.5809 0.9426 0.060 Uiso 0.47(2) 1 calc PR B 2
C23B C 0.6983(5) 0.5989(5) 0.8832(7) 0.045(3) Uani 0.47(2) 1 d PD B 2
H23A H 0.7243 0.6071 0.8600 0.053 Uiso 0.47(2) 1 calc PR B 2
N1 N 0.62719(10) 0.68072(10) 0.82527(12) 0.0412(7) Uani 1 1 d . B .
H1A H 0.5980 0.6898 0.8381 0.049 Uiso 1 1 calc R . .
N2 N 0.68621(9) 0.80370(9) 0.80838(9) 0.0268(5) Uani 1 1 d . . .
N3 N 0.72874(11) 0.93436(9) 0.79685(10) 0.0336(5) Uani 1 1 d . . .
H3A H 0.7033 0.9513 0.8097 0.040 Uiso 1 1 calc R . .
O1 O 0.70182(8) 0.70660(8) 0.78963(9) 0.0335(5) Uani 1 1 d . . .
O2 O 0.76657(8) 0.85772(7) 0.78315(8) 0.0318(4) Uani 1 1 d . . .
Cl1 Cl 0.63459(3) 1.01167(3) 0.81227(3) 0.04098(19) Uani 1 1 d . . .
Gd1 Gd 0.767395(5) 0.767395(5) 0.767395(5) 0.02640(8) Uani 1 3 d S . .
C1S C 0.5412(2) 0.9728(3) 0.8699(3) 0.0477(18) Uani 0.50 1 d P . .
H1S1 H 0.5640 0.9574 0.8452 0.072 Uiso 0.50 1 calc PR . .
H1S2 H 0.5266 0.9464 0.8913 0.072 Uiso 0.50 1 calc PR . .
H1S3 H 0.5600 0.9966 0.8909 0.072 Uiso 0.50 1 calc PR . .
O1S O 0.5000 1.0000 0.8430(3) 0.161(3) Uani 1 2 d S . .
O2S O 0.6625(4) 0.6625(4) 0.6625(4) 0.084(5) Uani 0.38 3 d SP . .
C2S C 0.6458(13) 0.6400(15) 0.6220(11) 0.049(9) Uiso 0.13 1 d P . .

loop_
_atom_site_aniso_label
_atom_site_aniso_U_11
_atom_site_aniso_U_22
_atom_site_aniso_U_33
_atom_site_aniso_U_23
_atom_site_aniso_U_13
_atom_site_aniso_U_12
C1 0.044(2) 0.051(2) 0.052(2) 0.0094(17) 0.0058(17) 0.0003(17)
C2 0.061(3) 0.058(2) 0.055(2) 0.0071(19) 0.0014(19) -0.002(2)
C3 0.081(3) 0.049(2) 0.050(2) 0.0012(16) 0.009(2) -0.002(2)
C4 0.062(3) 0.054(2) 0.052(2) -0.0021(18) 0.026(2) -0.0049(19)
C5 0.0383(19) 0.045(2) 0.061(2) -0.0007(17) 0.0116(17) -0.0065(15)
C6 0.0378(16) 0.0252(14) 0.0456(17) 0.0042(12) 0.0110(15) -0.0019(14)
C7 0.0306(15) 0.0284(14) 0.0504(18) -0.0005(13) 0.0085(15) -0.0033(12)
C8 0.052(2) 0.0358(18) 0.063(2) -0.0062(16) 0.0083(19) -0.0087(16)
C9 0.0322(15) 0.0266(14) 0.0300(15) 0.0011(11) 0.0005(13) 0.0037(13)
C10 0.0335(16) 0.0270(14) 0.0256(15) 0.0043(11) 0.0021(12) 0.0037(12)
C11 0.0362(17) 0.0312(16) 0.0354(17) 0.0012(13) 0.0097(13) 0.0055(14)
C12 0.0337(17) 0.0328(17) 0.0468(19) 0.0058(15) 0.0120(14) 0.0043(13)
C13 0.0296(16) 0.0344(16) 0.0392(17) 0.0018(14) 0.0078(13) -0.0005(13)
C14 0.0285(14) 0.0295(15) 0.0242(13) 0.0035(12) 0.0034(11) 0.0023(13)
C15 0.0283(15) 0.0288(15) 0.0301(15) 0.0056(12) 0.0013(12) 0.0003(11)
C16 0.042(2) 0.0243(16) 0.071(3) 0.0073(17) 0.0205(18) 0.0044(14)
C17 0.091(3) 0.038(2) 0.045(2) -0.0010(16) -0.003(2) 0.003(2)
C18A 0.059(9) 0.031(6) 0.039(8) 0.002(7) -0.005(5) 0.008(5)
C19A 0.059(7) 0.059(11) 0.043(7) 0.010(5) 0.008(5) 0.001(7)
C20A 0.087(9) 0.060(9) 0.046(5) 0.010(5) -0.002(6) 0.002(6)
C21A 0.075(11) 0.038(5) 0.041(5) 0.000(4) -0.008(6) 0.012(6)
C22A 0.016(8) 0.058(7) 0.055(11) -0.002(7) -0.002(6) -0.005(7)
C23A 0.041(5) 0.034(4) 0.057(7) -0.001(5) -0.006(6) -0.001(4)
C18B 0.027(6) 0.023(6) 0.042(10) -0.006(7) -0.008(5) -0.003(4)
C19B 0.055(9) 0.055(14) 0.061(11) 0.024(9) 0.004(7) 0.021(10)
C20B 0.113(15) 0.053(10) 0.059(8) 0.006(7) 0.003(11) 0.020(10)
C21B 0.019(11) 0.054(10) 0.058(8) 0.008(6) 0.008(7) 0.002(9)
C22B 0.039(7) 0.043(5) 0.067(9) 0.000(6) -0.015(7) -0.001(5)
C23B 0.039(6) 0.035(5) 0.060(8) -0.002(6) -0.015(6) 0.004(4)
N1 0.0307(14) 0.0272(14) 0.0658(19) 0.0025(13) 0.0153(13) 0.0042(11)
N2 0.0273(13) 0.0284(12) 0.0246(12) 0.0027(10) 0.0037(10) 0.0016(10)
N3 0.0339(13) 0.0255(12) 0.0415(14) 0.0021(10) 0.0084(12) -0.0002(11)
O1 0.0291(11) 0.0269(11) 0.0445(13) 0.0038(9) 0.0084(9) 0.0023(9)
O2 0.0314(10) 0.0245(9) 0.0394(11) -0.0022(8) 0.0087(9) 0.0026(9)
Cl1 0.0418(4) 0.0261(4) 0.0550(5) 0.0003(3) 0.0097(4) 0.0011(3)
Gd1 0.02640(8) 0.02640(8) 0.02640(8) 0.00423(6) 0.00423(6) 0.00423(6)
C1S 0.023(3) 0.050(4) 0.070(5) 0.023(4) -0.003(3) 0.000(3)
O1S 0.107(5) 0.213(9) 0.163(7) 0.000 0.000 0.007(6)
O2S 0.084(5) 0.084(5) 0.084(5) 0.005(6) 0.005(6) 0.005(6)

loop_
_atom_type_symbol
_atom_type_description
_atom_type_scat_dispersion_real
_atom_type_scat_dispersion_imag
_atom_type_scat_source
C C 0.0033 0.0016 'International Tables Vol C Tables 4.2.6.8 and 6.1.1.4'
H H 0.0000 0.0000 'International Tables Vol C Tables 4.2.6.8 and 6.1.1.4'
N N 0.0061 0.0033 'International Tables Vol C Tables 4.2.6.8 and 6.1.1.4'
O O 0.0106 0.0060 'International Tables Vol C Tables 4.2.6.8 and 6.1.1.4'
Cl Cl 0.1484 0.1585 'International Tables Vol C Tables 4.2.6.8 and 6.1.1.4'
Gd Gd -0.1653 3.9035 'International Tables Vol C Tables 4.2.6.8 and 6.1.1.4'

loop_
_geom_angle_atom_site_label_1
_geom_angle_atom_site_label_2
_geom_angle_atom_site_label_3
_geom_angle
_geom_angle_site_symmetry_1
_geom_angle_site_symmetry_3
C2 C1 C6 121.4(3) . .
C3 C2 C1 119.9(4) . .
C4 C3 C2 119.6(4) . .
C3 C4 C5 121.0(4) . .
C4 C5 C6 120.0(4) . .
C1 C6 C5 118.1(3) . .
C1 C6 C7 122.5(3) . .
C5 C6 C7 119.4(3) . .
N3 C7 C6 110.5(3) . .
N3 C7 C8 109.1(3) . .
C6 C7 C8 112.0(3) . .
O2 C9 N3 121.3(3) . .
O2 C9 C10 118.8(2) . .
N3 C9 C10 119.9(3) . .
N2 C10 C11 121.9(3) . .
N2 C10 C9 111.7(2) . .
C11 C10 C9 126.4(3) . .
C10 C11 C12 117.6(3) . .
C13 C12 C11 120.4(3) . .
C12 C13 C14 118.5(3) . .
N2 C14 C13 122.2(3) . .
N2 C14 C15 111.3(2) . .
C13 C14 C15 126.5(3) . .
O1 C15 N1 122.2(3) . .
O1 C15 C14 118.4(2) . .
N1 C15 C14 119.4(3) . .
C18B C16 N1 112.1(15) . .
C18B C16 C17 115.0(10) . .
N1 C16 C17 109.9(3) . .
C18B C16 C18A 7(2) . .
N1 C16 C18A 105.9(12) . .
C17 C16 C18A 115.1(9) . .
C23A C18A C19A 118.7(13) . .
C23A C18A C16 123.7(13) . .
C19A C18A C16 117.3(11) . .
C20A C19A C18A 119.0(13) . .
C19A C20A C21A 118.7(12) . .
C22A C21A C20A 123.1(11) . .
C21A C22A C23A 117.9(11) . .
C22A C23A C18A 122.5(11) . .
C16 C18B C23B 115.6(13) . .
C16 C18B C19B 125.3(13) . .
C23B C18B C19B 118.2(13) . .
C20B C19B C18B 118.9(14) . .
C19B C20B C21B 120.9(13) . .
C22B C21B C20B 121.0(15) . .
C21B C22B C23B 119.6(13) . .
C22B C23B C18B 121.2(12) . .
C15 N1 C16 122.6(3) . .
C10 N2 C14 119.4(2) . .
C10 N2 Gd1 119.74(19) . .
C14 N2 Gd1 120.54(18) . .
C9 N3 C7 119.7(3) . .
C15 O1 Gd1 125.93(18) . .
C9 O2 Gd1 125.33(19) . .
O2 Gd1 O2 80.86(8) 6 5
O2 Gd1 O2 80.86(8) 6 .
O2 Gd1 O2 80.86(8) 5 .
O2 Gd1 O1 127.02(7) 6 6
O2 Gd1 O1 144.74(7) 5 6
O2 Gd1 O1 83.03(7) . 6
O2 Gd1 O1 144.74(7) 6 .
O2 Gd1 O1 83.03(7) 5 .
O2 Gd1 O1 127.02(7) . .
O1 Gd1 O1 82.04(8) 6 .
O2 Gd1 O1 83.03(7) 6 5
O2 Gd1 O1 127.02(7) 5 5
O2 Gd1 O1 144.74(7) . 5
O1 Gd1 O1 82.04(8) 6 5
O1 Gd1 O1 82.04(8) . 5
O2 Gd1 N2 139.18(8) 6 .
O2 Gd1 N2 74.54(7) 5 .
O2 Gd1 N2 63.61(7) . .
O1 Gd1 N2 70.20(7) 6 .
O1 Gd1 N2 63.49(7) . .
O1 Gd1 N2 137.74(8) 5 .
O2 Gd1 N2 63.61(7) 6 6
O2 Gd1 N2 139.18(8) 5 6
O2 Gd1 N2 74.54(7) . 6
O1 Gd1 N2 63.49(7) 6 6
O1 Gd1 N2 137.74(8) . 6
O1 Gd1 N2 70.20(7) 5 6
N2 Gd1 N2 119.948(4) . 6
O2 Gd1 N2 74.54(7) 6 5
O2 Gd1 N2 63.61(7) 5 5
O2 Gd1 N2 139.18(8) . 5
O1 Gd1 N2 137.74(8) 6 5
O1 Gd1 N2 70.20(7) . 5
O1 Gd1 N2 63.49(7) 5 5
N2 Gd1 N2 119.947(4) . 5
N2 Gd1 N2 119.948(4) 6 5
C1S O1S C1S 122.8(9) 2_675 .
C2S O2S C2S 36(2) 5 .
C2S O2S C2S 36(2) 5 6
C2S O2S C2S 36(2) . 6
C2S C2S C2S 60.000(15) 5 6
C2S C2S O2S 72.0(10) 5 .
C2S C2S O2S 72.0(10) 6 .

loop_
_geom_bond_atom_site_label_1
_geom_bond_atom_site_label_2
_geom_bond_distance
_geom_bond_site_symmetry_2
C1 C2 1.380(5) .
C1 C6 1.388(5) .
C2 C3 1.378(6) .
C3 C4 1.376(6) .
C4 C5 1.381(5) .
C5 C6 1.402(5) .
C6 C7 1.516(5) .
C7 N3 1.482(4) .
C7 C8 1.533(4) .
C9 O2 1.247(4) .
C9 N3 1.331(4) .
C9 C10 1.496(4) .
C10 N2 1.345(4) .
C10 C11 1.393(4) .
C11 C12 1.397(5) .
C12 C13 1.377(4) .
C13 C14 1.377(4) .
C14 N2 1.347(4) .
C14 C15 1.507(4) .
C15 O1 1.252(4) .
C15 N1 1.318(4) .
C16 C18B 1.373(19) .
C16 N1 1.482(4) .
C16 C17 1.544(6) .
C16 C18A 1.638(17) .
C18A C23A 1.375(12) .
C18A C19A 1.413(13) .
C19A C20A 1.384(11) .
C20A C21A 1.395(13) .
C21A C22A 1.341(11) .
C22A C23A 1.372(13) .
C18B C23B 1.392(11) .
C18B C19B 1.414(14) .
C19B C20B 1.380(12) .
C20B C21B 1.383(15) .
C21B C22B 1.337(12) .
C22B C23B 1.391(13) .
N2 Gd1 2.543(2) .
O1 Gd1 2.393(2) .
O2 Gd1 2.3811(18) .
Gd1 O2 2.3811(18) 6
Gd1 O2 2.3811(18) 5
Gd1 O1 2.393(2) 6
Gd1 O1 2.393(2) 5
Gd1 N2 2.543(2) 6
Gd1 N2 2.543(2) 5
C1S O1S 1.460(7) .
O1S C1S 1.460(7) 2_675
O2S C2S 1.28(3) 5
O2S C2S 1.28(3) .
O2S C2S 1.28(3) 6
C2S C2S 0.79(4) 5
C2S C2S 0.79(4) 6

loop_
_platon_squeeze_void_nr
_platon_squeeze_void_average_x
_platon_squeeze_void_average_y
_platon_squeeze_void_average_z
_platon_squeeze_void_volume
_platon_squeeze_void_count_electrons
_platon_squeeze_void_content
1 0.000 0.000 0.000 2169 804 ' '
2 0.000 0.000 0.500 5 3 ' '
3 0.000 0.500 0.000 5 3 ' '
4 0.000 0.500 0.500 7 3 ' '
5 0.500 0.500 0.500 2168 803 ' '
6 0.500 0.000 0.000 5 3 ' '
7 0.500 0.000 0.500 5 3 ' '
8 0.500 0.500 0.000 5 3 ' '
